data_4113703
loop_
_publ_author_name
'F. Albert Cotton'
'James P. Donahue'
'Carlos A. Murillo'

_publ_section_title
;
 Polyunsaturated Dicarboxylate Tethers Connecting Dimolybdenum Redox and
 Chromophoric Centers: Syntheses, Structures, and Electrochemistry
;
_journal_name_full 'Journal of the American Chemical Society'
_journal_page_first 5436
_journal_page_last 5450
_journal_paper_doi 10.1021/ja029101i
_journal_volume 125
_journal_year 2003
_chemical_formula_moiety
;
 [Mo2 (H3 C O C6 H4 N)2 C H)3 Cl (H3 C C N)] . (C H2 Cl2)0.5
;
_chemical_formula_sum 'C47.5 H49 Cl2 Mo2 N7 O6'
_chemical_formula_weight 1076.72
_chemical_name_systematic
;
 ?
;
_space_group_IT_number 2
_symmetry_cell_setting triclinic
_symmetry_space_group_name_Hall '-P 1'
_symmetry_space_group_name_H-M 'P -1'
_atom_sites_solution_hydrogens geom
_atom_sites_solution_primary direct
_atom_sites_solution_secondary difmap
_audit_creation_method SHELXL-97
_cell_angle_alpha 78.960(3)
_cell_angle_beta 72.683(3)
_cell_angle_gamma 72.767(3)
_cell_formula_units_Z 2
_cell_length_a 11.4243(19)
_cell_length_b 12.827(2)
_cell_length_c 18.004(3)
_cell_measurement_reflns_used 5545
_cell_measurement_temperature 213(2)
_cell_measurement_theta_max 27.482
_cell_measurement_theta_min 2.385
_cell_volume 2390.1(7)
_computing_cell_refinement 'SAINT V. 6.02'
_computing_data_collection 'SMART V. 5.059'
_computing_data_reduction 'SAINT V. 6.02'
_computing_molecular_graphics 'SHELXTL V. 5.03 (Siemens, 1994)'
_computing_publication_material CIFTAB
_computing_structure_refinement 'SHELXL-97 (Sheldrick, 1997)'
_computing_structure_solution 'SHELXS-97 (Sheldrick, 1990)'
_diffrn_ambient_temperature 213(2)
_diffrn_measured_fraction_theta_full 0.985
_diffrn_measured_fraction_theta_max 0.985
_diffrn_measurement_device 'Bruker SMART 1000'
_diffrn_measurement_device_type 'area detector'
_diffrn_measurement_method 'omega scans'
_diffrn_radiation_monochromator graphite
_diffrn_radiation_source 'normal-focus sealed tube'
_diffrn_radiation_type MoK\a
_diffrn_radiation_wavelength 0.71073
_diffrn_reflns_av_R_equivalents 0.0275
_diffrn_reflns_av_sigmaI/netI 0.0414
_diffrn_reflns_limit_h_max 12
_diffrn_reflns_limit_h_min -12
_diffrn_reflns_limit_k_max 13
_diffrn_reflns_limit_k_min -13
_diffrn_reflns_limit_l_max 19
_diffrn_reflns_limit_l_min -18
_diffrn_reflns_number 10791
_diffrn_reflns_theta_full 22.50
_diffrn_reflns_theta_max 22.50
_diffrn_reflns_theta_min 1.99
_diffrn_standards_number 'none (area detector data)'
_exptl_absorpt_coefficient_mu 0.692
_exptl_absorpt_correction_T_max 0.807
_exptl_absorpt_correction_T_min 0.601
_exptl_absorpt_correction_type multi-scan
_exptl_crystal_colour orange
_exptl_crystal_density_diffrn 1.496
_exptl_crystal_description block
_exptl_crystal_F_000 1098
_exptl_crystal_size_max 0.31
_exptl_crystal_size_mid 0.36
_exptl_crystal_size_min 0.43
_refine_diff_density_max 1.479
_refine_diff_density_min -1.179
_refine_diff_density_rms 0.097
_refine_ls_extinction_method none
_refine_ls_goodness_of_fit_ref 1.055
_refine_ls_hydrogen_treatment noref
_refine_ls_matrix_type full
_refine_ls_number_parameters 598
_refine_ls_number_reflns 6157
_refine_ls_number_restraints 0
_refine_ls_restrained_S_all 1.055
_refine_ls_R_factor_all 0.0563
_refine_ls_R_factor_gt 0.0490
_refine_ls_shift/su_max 0.023
_refine_ls_shift/su_mean 0.001
_refine_ls_structure_factor_coef Fsqd
_refine_ls_weighting_details 'calc w=1/[\s^2^(Fo^2^)+(0.0617P)^2^+8.4039P] where P=(Fo^2^+2Fc^2^)/3'
_refine_ls_weighting_scheme calc
_refine_ls_wR_factor_gt 0.1243
_refine_ls_wR_factor_ref 0.1316
_reflns_number_gt 5335
_reflns_number_total 6157
_reflns_threshold_expression >2sigma(I)
_cod_data_source_file ja029101isi20030123_021228_10.cif
_cod_data_source_block xl
_cod_original_formula_sum 'C47.50 H49 Cl2 Mo2 N7 O6'
_cod_database_code 4113703

loop_
_symmetry_equiv_pos_as_xyz
'x, y, z'
'-x, -y, -z'

loop_
_atom_site_label
_atom_site_type_symbol
_atom_site_fract_x
_atom_site_fract_y
_atom_site_fract_z
_atom_site_U_iso_or_equiv
_atom_site_adp_type
_atom_site_occupancy
_atom_site_symmetry_multiplicity
_atom_site_calc_flag
_atom_site_refinement_flags
_atom_site_disorder_assembly
_atom_site_disorder_group
Mo1 Mo 2.11382(4) 0.67162(4) 0.24012(3) 0.02861(17) Uani 1 1 d . . .
Mo2 Mo 1.95816(4) 0.77402(4) 0.31198(3) 0.02887(17) Uani 1 1 d . . .
Cl1 Cl 2.24482(13) 0.54372(11) 0.32292(8) 0.0389(3) Uani 1 1 d . . .
C38A C 2.0664(10) 0.1094(8) 0.1109(6) 0.078(3) Uani 0.801(11) 1 d P A 1
H38A H 1.9993 0.1091 0.1581 0.117 Uiso 0.801(11) 1 calc PR A 1
H38B H 2.1066 0.0354 0.0988 0.117 Uiso 0.801(11) 1 calc PR A 1
H38C H 2.0321 0.1517 0.0686 0.117 Uiso 0.801(11) 1 calc PR A 1
C38B C 2.273(4) 0.088(3) 0.097(2) 0.078(3) Uani 0.199(11) 1 d P A 2
H38D H 2.3262 0.1270 0.0575 0.117 Uiso 0.199(11) 1 calc PR A 2
H38E H 2.2664 0.0265 0.0768 0.117 Uiso 0.199(11) 1 calc PR A 2
H38F H 2.3104 0.0609 0.1411 0.117 Uiso 0.199(11) 1 calc PR A 2
Cl2 Cl 2.3814(5) 0.0052(5) -0.0081(3) 0.212(2) Uani 1 1 d . . 3
C1S C 2.518(3) -0.066(4) -0.0562(13) 0.32(4) Uani 0.50 1 d P . 3
H1S1 H 2.5379 -0.0422 -0.1120 0.381 Uiso 0.50 1 calc PR . 3
H1S2 H 2.5278 -0.1444 -0.0462 0.381 Uiso 0.50 1 calc PR . 3
O1 O 2.7617(4) 0.6488(4) 0.1251(3) 0.0560(12) Uani 1 1 d . . .
O2 O 1.8379(4) 1.2721(3) 0.4561(2) 0.0476(11) Uani 1 1 d . . .
O3 O 2.4144(5) 0.6807(4) -0.1519(3) 0.0665(14) Uani 1 1 d . . .
O4 O 1.3908(5) 1.1090(5) 0.2865(4) 0.0867(18) Uani 1 1 d . . .
O5 O 2.1555(5) 0.1560(4) 0.1216(3) 0.0629(13) Uani 1 1 d . . .
O6 O 1.4204(4) 0.7233(4) 0.5917(3) 0.0563(12) Uani 1 1 d . . .
N1 N 2.2330(4) 0.7776(3) 0.2315(2) 0.0294(10) Uani 1 1 d . . .
N2 N 2.0655(4) 0.8848(3) 0.3127(2) 0.0301(10) Uani 1 1 d . . .
N3 N 2.0626(4) 0.7537(3) 0.1360(2) 0.0322(10) Uani 1 1 d . . .
N4 N 1.8932(4) 0.8654(4) 0.2142(3) 0.0329(10) Uani 1 1 d . . .
N5 N 2.0034(4) 0.5535(3) 0.2505(2) 0.0283(10) Uani 1 1 d . . .
N6 N 1.8370(4) 0.6659(3) 0.3311(2) 0.0297(10) Uani 1 1 d . . .
N7 N 1.9726(4) 0.7030(4) 0.4294(3) 0.0350(11) Uani 1 1 d . . .
C1 C 2.1862(5) 0.8622(4) 0.2720(3) 0.0287(12) Uani 1 1 d . . .
H1 H 2.2376 0.9064 0.2721 0.034 Uiso 1 1 calc R . .
C2 C 2.3689(5) 0.7450(4) 0.2014(3) 0.0314(13) Uani 1 1 d . . .
C3 C 2.4241(5) 0.7364(5) 0.1233(3) 0.0386(14) Uani 1 1 d . . .
H3 H 2.3733 0.7518 0.0886 0.046 Uiso 1 1 calc R . .
C4 C 2.5563(5) 0.7045(5) 0.0950(3) 0.0415(14) Uani 1 1 d . . .
H4 H 2.5933 0.7008 0.0418 0.050 Uiso 1 1 calc R . .
C5 C 2.6305(5) 0.6790(5) 0.1465(3) 0.0383(14) Uani 1 1 d . . .
C6 C 2.5765(5) 0.6853(5) 0.2247(3) 0.0436(15) Uani 1 1 d . . .
H6 H 2.6275 0.6676 0.2594 0.052 Uiso 1 1 calc R . .
C7 C 2.4473(5) 0.7178(5) 0.2520(3) 0.0419(14) Uani 1 1 d . . .
H7 H 2.4113 0.7217 0.3054 0.050 Uiso 1 1 calc R . .
C8 C 2.8250(6) 0.6501(6) 0.0446(4) 0.063(2) Uani 1 1 d . . .
H8A H 2.8067 0.5958 0.0229 0.095 Uiso 1 1 calc R . .
H8B H 2.9147 0.6340 0.0384 0.095 Uiso 1 1 calc R . .
H8C H 2.7965 0.7214 0.0180 0.095 Uiso 1 1 calc R . .
C9 C 2.0118(5) 0.9815(4) 0.3502(3) 0.0289(12) Uani 1 1 d . . .
C10 C 2.0391(6) 1.0815(5) 0.3167(4) 0.0502(17) Uani 1 1 d . . .
H10 H 2.0986 1.0851 0.2687 0.060 Uiso 1 1 calc R . .
C11 C 1.9794(7) 1.1757(5) 0.3534(4) 0.0561(19) Uani 1 1 d . . .
H11 H 1.9991 1.2416 0.3296 0.067 Uiso 1 1 calc R . .
C12 C 1.8913(5) 1.1736(5) 0.4248(3) 0.0383(14) Uani 1 1 d . . .
C13 C 1.8627(5) 1.0753(5) 0.4584(3) 0.0398(14) Uani 1 1 d . . .
H13 H 1.8030 1.0722 0.5063 0.048 Uiso 1 1 calc R . .
C14 C 1.9219(5) 0.9815(5) 0.4216(3) 0.0386(14) Uani 1 1 d . . .
H14 H 1.9009 0.9161 0.4454 0.046 Uiso 1 1 calc R . .
C15 C 1.7599(6) 1.2692(5) 0.5342(4) 0.0462(15) Uani 1 1 d . . .
H15A H 1.6858 1.2471 0.5360 0.069 Uiso 1 1 calc R . .
H15B H 1.7351 1.3408 0.5512 0.069 Uiso 1 1 calc R . .
H15C H 1.8064 1.2175 0.5681 0.069 Uiso 1 1 calc R . .
C16 C 1.9573(5) 0.8362(4) 0.1440(3) 0.0361(13) Uani 1 1 d . . .
H16 H 1.9294 0.8730 0.1001 0.043 Uiso 1 1 calc R . .
C17 C 2.1445(5) 0.7356(4) 0.0608(3) 0.0308(12) Uani 1 1 d . . .
C18 C 2.2107(5) 0.6293(5) 0.0449(3) 0.0412(14) Uani 1 1 d . . .
H18 H 2.1943 0.5708 0.0823 0.049 Uiso 1 1 calc R . .
C19 C 2.3012(6) 0.6080(5) -0.0255(4) 0.0477(16) Uani 1 1 d . . .
H19 H 2.3451 0.5360 -0.0344 0.057 Uiso 1 1 calc R . .
C20 C 2.3260(6) 0.6927(5) -0.0819(3) 0.0442(15) Uani 1 1 d . . .
C21 C 2.2592(6) 0.7991(5) -0.0679(4) 0.0510(17) Uani 1 1 d . . .
H21 H 2.2739 0.8570 -0.1063 0.061 Uiso 1 1 calc R . .
C22 C 2.1704(6) 0.8206(5) 0.0027(3) 0.0452(15) Uani 1 1 d . . .
H22 H 2.1275 0.8928 0.0115 0.054 Uiso 1 1 calc R . .
C23 C 2.4945(7) 0.5747(6) -0.1645(4) 0.064(2) Uani 1 1 d . . .
H23A H 2.5420 0.5498 -0.1257 0.096 Uiso 1 1 calc R . .
H23B H 2.5519 0.5772 -0.2157 0.096 Uiso 1 1 calc R . .
H23C H 2.4441 0.5249 -0.1607 0.096 Uiso 1 1 calc R . .
C24 C 1.7695(5) 0.9361(4) 0.2261(3) 0.0338(13) Uani 1 1 d . . .
C25 C 1.7326(5) 1.0171(4) 0.2748(3) 0.0397(14) Uani 1 1 d . . .
H25 H 1.7928 1.0317 0.2938 0.048 Uiso 1 1 calc R . .
C26 C 1.6067(6) 1.0778(5) 0.2961(4) 0.0488(16) Uani 1 1 d . . .
H26 H 1.5829 1.1318 0.3293 0.059 Uiso 1 1 calc R . .
C27 C 1.5187(6) 1.0569(6) 0.2675(4) 0.0556(18) Uani 1 1 d . . .
C28 C 1.5548(6) 0.9788(6) 0.2170(4) 0.0596(19) Uani 1 1 d . . .
H28 H 1.4951 0.9666 0.1963 0.071 Uiso 1 1 calc R . .
C29 C 1.6796(6) 0.9181(5) 0.1967(4) 0.0463(15) Uani 1 1 d . . .
H29 H 1.7030 0.8646 0.1629 0.056 Uiso 1 1 calc R . .
C30 C 1.3474(8) 1.1813(9) 0.3456(6) 0.113(4) Uani 1 1 d . . .
H30A H 1.3686 1.1419 0.3928 0.170 Uiso 1 1 calc R . .
H30B H 1.2571 1.2096 0.3556 0.170 Uiso 1 1 calc R . .
H30C H 1.3872 1.2410 0.3283 0.170 Uiso 1 1 calc R . .
C31 C 1.8863(5) 0.5746(4) 0.2972(3) 0.0334(13) Uani 1 1 d . . .
H31 H 1.8384 0.5240 0.3060 0.040 Uiso 1 1 calc R . .
C32 C 2.0411(5) 0.4557(4) 0.2129(3) 0.0301(12) Uani 1 1 d . . .
C33 C 2.1636(5) 0.3883(4) 0.2066(3) 0.0348(13) Uani 1 1 d . A .
H33 H 2.2212 0.4094 0.2239 0.042 Uiso 1 1 calc R . .
C34 C 2.1995(6) 0.2903(5) 0.1748(3) 0.0411(14) Uani 1 1 d . . .
H34 H 2.2817 0.2464 0.1705 0.049 Uiso 1 1 calc R A .
C35 C 2.1157(6) 0.2567(5) 0.1495(4) 0.0449(15) Uani 1 1 d . A .
C36 C 1.9951(6) 0.3247(5) 0.1521(4) 0.0481(16) Uani 1 1 d . . .
H36 H 1.9388 0.3044 0.1330 0.058 Uiso 1 1 calc R A .
C37 C 1.9595(5) 0.4240(5) 0.1837(3) 0.0414(14) Uani 1 1 d . A .
H37 H 1.8789 0.4699 0.1852 0.050 Uiso 1 1 calc R . .
C39 C 1.7264(5) 0.6742(4) 0.3953(3) 0.0315(12) Uani 1 1 d . . .
C40 C 1.7000(5) 0.5857(5) 0.4486(3) 0.0422(15) Uani 1 1 d . . .
H40 H 1.7525 0.5158 0.4401 0.051 Uiso 1 1 calc R . .
C41 C 1.5979(5) 0.5976(5) 0.5143(3) 0.0425(15) Uani 1 1 d . . .
H41 H 1.5816 0.5364 0.5485 0.051 Uiso 1 1 calc R . .
C42 C 1.5207(5) 0.7011(5) 0.5284(3) 0.0418(15) Uani 1 1 d . . .
C43 C 1.5454(6) 0.7908(5) 0.4754(4) 0.0482(16) Uani 1 1 d . . .
H43 H 1.4932 0.8607 0.4843 0.058 Uiso 1 1 calc R . .
C44 C 1.6464(5) 0.7777(5) 0.4097(3) 0.0398(14) Uani 1 1 d . . .
H44 H 1.6611 0.8388 0.3747 0.048 Uiso 1 1 calc R . .
C45 C 1.3900(7) 0.6330(6) 0.6466(4) 0.068(2) Uani 1 1 d . . .
H45A H 1.3648 0.5865 0.6217 0.101 Uiso 1 1 calc R . .
H45B H 1.3218 0.6601 0.6901 0.101 Uiso 1 1 calc R . .
H45C H 1.4631 0.5917 0.6650 0.101 Uiso 1 1 calc R . .
C46 C 1.9649(5) 0.6627(5) 0.4914(4) 0.0401(14) Uani 1 1 d . . .
C47 C 1.9543(7) 0.6054(6) 0.5705(4) 0.0629(19) Uani 1 1 d . . .
H47A H 1.8705 0.5948 0.5919 0.094 Uiso 1 1 calc R . .
H47B H 1.9702 0.6484 0.6028 0.094 Uiso 1 1 calc R . .
H47C H 2.0153 0.5353 0.5687 0.094 Uiso 1 1 calc R . .

loop_
_atom_site_aniso_label
_atom_site_aniso_U_11
_atom_site_aniso_U_22
_atom_site_aniso_U_33
_atom_site_aniso_U_23
_atom_site_aniso_U_13
_atom_site_aniso_U_12
Mo1 0.0199(3) 0.0251(3) 0.0346(3) 0.0000(2) -0.0034(2) -0.00220(19)
Mo2 0.0196(3) 0.0258(3) 0.0346(3) 0.0001(2) -0.0032(2) -0.00204(19)
Cl1 0.0329(7) 0.0334(7) 0.0446(8) 0.0005(6) -0.0124(6) -0.0004(6)
C38A 0.103(8) 0.067(6) 0.080(7) -0.034(5) -0.022(6) -0.032(6)
C38B 0.103(8) 0.067(6) 0.080(7) -0.034(5) -0.022(6) -0.032(6)
Cl2 0.165(4) 0.219(5) 0.227(5) 0.025(4) -0.039(4) -0.054(4)
C1S 0.20(3) 0.47(6) 0.045(13) 0.03(2) -0.012(16) 0.21(4)
O1 0.024(2) 0.069(3) 0.059(3) -0.007(2) -0.005(2) 0.005(2)
O2 0.051(3) 0.035(2) 0.046(2) -0.0104(19) 0.003(2) -0.0068(19)
O3 0.075(3) 0.055(3) 0.042(3) -0.008(2) 0.019(2) -0.009(3)
O4 0.034(3) 0.101(4) 0.112(5) -0.031(4) -0.027(3) 0.022(3)
O5 0.062(3) 0.042(3) 0.084(3) -0.022(2) -0.009(3) -0.012(2)
O6 0.040(2) 0.060(3) 0.053(3) -0.008(2) 0.010(2) -0.012(2)
N1 0.020(2) 0.027(2) 0.035(2) -0.002(2) -0.0010(19) -0.0040(19)
N2 0.023(2) 0.027(2) 0.035(2) -0.0019(19) -0.0008(19) -0.0059(19)
N3 0.029(2) 0.027(2) 0.032(3) 0.0009(19) -0.003(2) -0.003(2)
N4 0.030(3) 0.030(2) 0.034(3) 0.003(2) -0.006(2) -0.008(2)
N5 0.020(2) 0.025(2) 0.037(2) -0.0011(19) -0.0059(19) -0.0044(18)
N6 0.021(2) 0.028(2) 0.035(2) 0.002(2) -0.0058(19) -0.0025(19)
N7 0.026(3) 0.035(3) 0.037(3) -0.003(2) -0.004(2) -0.004(2)
C1 0.021(3) 0.030(3) 0.034(3) -0.002(2) -0.004(2) -0.010(2)
C2 0.022(3) 0.025(3) 0.042(3) -0.003(2) -0.001(2) -0.008(2)
C3 0.027(3) 0.041(3) 0.042(3) -0.002(3) -0.006(3) -0.005(3)
C4 0.033(3) 0.042(3) 0.041(3) -0.003(3) 0.000(3) -0.006(3)
C5 0.021(3) 0.035(3) 0.051(4) -0.005(3) -0.005(3) -0.001(2)
C6 0.028(3) 0.053(4) 0.045(4) -0.005(3) -0.013(3) -0.001(3)
C7 0.031(3) 0.052(4) 0.037(3) -0.006(3) -0.003(3) -0.008(3)
C8 0.033(4) 0.076(5) 0.063(5) -0.011(4) 0.010(3) -0.007(3)
C9 0.023(3) 0.026(3) 0.035(3) -0.001(2) -0.008(2) -0.004(2)
C10 0.054(4) 0.037(4) 0.043(4) -0.005(3) 0.012(3) -0.012(3)
C11 0.071(5) 0.027(3) 0.052(4) -0.002(3) 0.013(3) -0.017(3)
C12 0.033(3) 0.036(3) 0.041(3) -0.006(3) -0.005(3) -0.004(3)
C13 0.031(3) 0.037(3) 0.042(3) -0.006(3) 0.002(3) -0.006(3)
C14 0.032(3) 0.029(3) 0.047(4) 0.000(3) -0.003(3) -0.006(3)
C15 0.036(3) 0.041(4) 0.053(4) -0.010(3) -0.001(3) -0.004(3)
C16 0.041(3) 0.030(3) 0.036(3) 0.007(2) -0.018(3) -0.005(3)
C17 0.027(3) 0.030(3) 0.035(3) 0.006(2) -0.010(2) -0.011(2)
C18 0.038(3) 0.030(3) 0.042(3) 0.006(3) 0.001(3) -0.006(3)
C19 0.044(4) 0.033(3) 0.054(4) -0.008(3) 0.001(3) -0.003(3)
C20 0.044(4) 0.047(4) 0.034(3) 0.000(3) 0.000(3) -0.013(3)
C21 0.057(4) 0.039(4) 0.041(4) 0.009(3) 0.003(3) -0.013(3)
C22 0.046(4) 0.031(3) 0.047(4) -0.001(3) -0.002(3) -0.004(3)
C23 0.053(4) 0.069(5) 0.055(4) -0.018(4) 0.010(3) -0.013(4)
C24 0.030(3) 0.028(3) 0.036(3) 0.006(2) -0.007(2) -0.005(2)
C25 0.037(3) 0.032(3) 0.046(3) 0.001(3) -0.016(3) 0.000(3)
C26 0.039(4) 0.036(3) 0.055(4) -0.003(3) -0.011(3) 0.012(3)
C27 0.030(3) 0.058(4) 0.067(5) -0.004(4) -0.017(3) 0.011(3)
C28 0.029(4) 0.071(5) 0.082(5) -0.008(4) -0.021(3) -0.010(3)
C29 0.034(3) 0.046(4) 0.057(4) -0.011(3) -0.013(3) -0.004(3)
C30 0.047(5) 0.136(9) 0.131(9) -0.058(7) -0.022(5) 0.041(5)
C31 0.024(3) 0.027(3) 0.045(3) 0.006(3) -0.010(3) -0.008(2)
C32 0.027(3) 0.029(3) 0.031(3) 0.007(2) -0.007(2) -0.010(2)
C33 0.028(3) 0.034(3) 0.040(3) -0.005(3) -0.008(2) -0.007(3)
C34 0.034(3) 0.036(3) 0.047(4) -0.003(3) -0.007(3) -0.004(3)
C35 0.050(4) 0.036(3) 0.045(4) -0.004(3) -0.007(3) -0.011(3)
C36 0.050(4) 0.055(4) 0.048(4) -0.005(3) -0.016(3) -0.022(3)
C37 0.033(3) 0.041(3) 0.046(4) 0.001(3) -0.011(3) -0.007(3)
C39 0.022(3) 0.033(3) 0.040(3) -0.003(2) -0.011(2) -0.005(2)
C40 0.035(3) 0.027(3) 0.054(4) 0.002(3) -0.005(3) -0.003(3)
C41 0.035(3) 0.043(4) 0.043(3) 0.006(3) -0.002(3) -0.014(3)
C42 0.027(3) 0.054(4) 0.042(3) -0.007(3) -0.003(3) -0.012(3)
C43 0.033(3) 0.039(4) 0.060(4) -0.001(3) -0.001(3) -0.005(3)
C44 0.031(3) 0.033(3) 0.048(4) 0.005(3) -0.004(3) -0.011(3)
C45 0.054(4) 0.081(5) 0.050(4) -0.001(4) 0.008(3) -0.017(4)
C46 0.025(3) 0.038(3) 0.052(4) -0.001(3) -0.007(3) -0.007(3)
C47 0.072(5) 0.060(5) 0.054(4) 0.015(3) -0.015(4) -0.027(4)

loop_
_atom_type_symbol
_atom_type_description
_atom_type_scat_dispersion_real
_atom_type_scat_dispersion_imag
_atom_type_scat_source
C C 0.0033 0.0016 'International Tables Vol C Tables 4.2.6.8 and 6.1.1.4'
H H 0.0000 0.0000 'International Tables Vol C Tables 4.2.6.8 and 6.1.1.4'
N N 0.0061 0.0033 'International Tables Vol C Tables 4.2.6.8 and 6.1.1.4'
O O 0.0106 0.0060 'International Tables Vol C Tables 4.2.6.8 and 6.1.1.4'
Cl Cl 0.1484 0.1585 'International Tables Vol C Tables 4.2.6.8 and 6.1.1.4'
Mo Mo -1.6832 0.6857 'International Tables Vol C Tables 4.2.6.8 and 6.1.1.4'

loop_
_geom_angle_atom_site_label_1
_geom_angle_atom_site_label_2
_geom_angle_atom_site_label_3
_geom_angle
_geom_angle_site_symmetry_3
_geom_angle_publ_flag
Mo2 Mo1 N3 92.91(11) . y
Mo2 Mo1 N1 91.50(11) . y
N3 Mo1 N1 91.75(17) . y
Mo2 Mo1 N5 91.35(11) . y
N3 Mo1 N5 91.07(16) . y
N1 Mo1 N5 175.88(15) . y
Mo2 Mo1 Cl1 108.86(4) . y
N3 Mo1 Cl1 157.99(12) . y
N1 Mo1 Cl1 84.68(12) . y
N5 Mo1 Cl1 91.59(11) . y
Mo1 Mo2 N4 92.14(12) . y
Mo1 Mo2 N2 93.20(11) . y
N4 Mo2 N2 93.51(17) . y
Mo1 Mo2 N6 93.84(11) . y
N4 Mo2 N6 92.33(16) . y
N2 Mo2 N6 170.69(16) . y
Mo1 Mo2 N7 103.12(11) . y
N4 Mo2 N7 164.21(17) . y
N2 Mo2 N7 89.73(17) . y
N6 Mo2 N7 82.73(16) . y
C1S Cl2 C1S 89(2) 2_:55 n
Cl2 C1S Cl2 91(2) 2_:55 n
C5 O1 C8 118.6(5) . n
C12 O2 C15 117.1(4) . n
C20 O3 C23 117.7(5) . n
C27 O4 C30 117.0(6) . n
C38B O5 C35 132.1(16) . n
C38B O5 C38A 108.3(16) . n
C35 O5 C38A 119.5(6) . n
C42 O6 C45 117.8(5) . n
C1 N1 C2 117.1(4) . y
C1 N1 Mo1 118.2(3) . y
C2 N1 Mo1 122.5(3) . y
C1 N2 C9 120.2(4) . y
C1 N2 Mo2 116.8(3) . y
C9 N2 Mo2 122.9(3) . y
C16 N3 C17 120.0(4) . y
C16 N3 Mo1 117.0(4) . y
C17 N3 Mo1 122.3(3) . y
C16 N4 C24 120.6(5) . y
C16 N4 Mo2 118.1(4) . y
C24 N4 Mo2 119.5(3) . y
C31 N5 C32 115.2(4) . y
C31 N5 Mo1 116.7(4) . y
C32 N5 Mo1 128.1(3) . y
C31 N6 C39 119.7(5) . y
C31 N6 Mo2 116.7(3) . y
C39 N6 Mo2 120.7(3) . y
C46 N7 Mo2 170.5(5) . y
N1 C1 N2 120.1(5) . y
C3 C2 C7 118.3(5) . n
C3 C2 N1 121.4(5) . n
C7 C2 N1 120.3(5) . n
C2 C3 C4 120.6(5) . n
C5 C4 C3 119.5(5) . n
C4 C5 C6 120.4(5) . n
C4 C5 O1 124.4(5) . n
C6 C5 O1 115.1(5) . n
C5 C6 C7 120.0(6) . n
C6 C7 C2 121.2(5) . n
C14 C9 C10 116.7(5) . n
C14 C9 N2 120.2(5) . n
C10 C9 N2 123.0(5) . n
C11 C10 C9 121.2(5) . n
C12 C11 C10 121.1(6) . n
C13 C12 O2 125.5(5) . n
C13 C12 C11 118.3(5) . n
O2 C12 C11 116.2(5) . n
C12 C13 C14 120.6(5) . n
C13 C14 C9 122.1(5) . n
N4 C16 N3 119.8(5) . y
C18 C17 C22 117.3(5) . n
C18 C17 N3 119.4(5) . n
C22 C17 N3 123.0(5) . n
C17 C18 C19 121.5(5) . n
C20 C19 C18 120.3(6) . n
O3 C20 C19 124.8(6) . n
O3 C20 C21 116.1(5) . n
C19 C20 C21 119.0(5) . n
C20 C21 C22 120.7(6) . n
C21 C22 C17 121.0(5) . n
C25 C24 C29 118.5(5) . n
C25 C24 N4 120.1(5) . n
C29 C24 N4 121.0(5) . n
C24 C25 C26 121.2(6) . n
C27 C26 C25 119.3(6) . n
C26 C27 C28 120.1(6) . n
C26 C27 O4 124.5(7) . n
C28 C27 O4 115.4(6) . n
C27 C28 C29 120.4(6) . n
C24 C29 C28 120.5(6) . n
N6 C31 N5 121.2(5) . y
C37 C32 C33 118.4(5) . n
C37 C32 N5 122.4(5) . n
C33 C32 N5 119.3(5) . n
C34 C33 C32 120.2(5) . n
C35 C34 C33 121.0(5) . n
C34 C35 O5 118.3(6) . n
C34 C35 C36 119.7(6) . n
O5 C35 C36 122.1(6) . n
C35 C36 C37 119.1(6) . n
C32 C37 C36 121.5(5) . n
C40 C39 C44 117.6(5) . n
C40 C39 N6 123.4(5) . n
C44 C39 N6 118.8(5) . n
C39 C40 C41 122.2(5) . n
C42 C41 C40 119.5(5) . n
O6 C42 C41 124.8(6) . n
O6 C42 C43 116.1(5) . n
C41 C42 C43 119.1(5) . n
C44 C43 C42 120.9(6) . n
C43 C44 C39 120.8(5) . n
N7 C46 C47 177.1(7) . y

loop_
_geom_bond_atom_site_label_1
_geom_bond_atom_site_label_2
_geom_bond_distance
_geom_bond_site_symmetry_2
_geom_bond_publ_flag
Mo1 Mo2 2.1116(6) . y
Mo1 N3 2.121(4) . y
Mo1 N1 2.149(4) . y
Mo1 N5 2.192(4) . y
Mo1 Cl1 2.4679(14) . y
Mo2 N4 2.121(4) . y
Mo2 N2 2.138(4) . y
Mo2 N6 2.152(4) . y
Mo2 N7 2.169(5) . y
C38A O5 1.396(10) . n
C38B O5 1.37(4) . n
Cl2 C1S 1.63(2) . n
Cl2 C1S 2.22(5) 2_:55 n
C1S Cl2 2.22(5) 2_:55 n
O1 C5 1.384(7) . n
O1 C8 1.412(8) . n
O2 C12 1.377(7) . n
O2 C15 1.423(7) . n
O3 C20 1.362(7) . n
O3 C23 1.413(8) . n
O4 C27 1.381(8) . n
O4 C30 1.424(10) . n
O5 C35 1.376(7) . n
O6 C42 1.360(7) . n
O6 C45 1.426(8) . n
N1 C1 1.312(7) . y
N1 C2 1.442(7) . y
N2 C1 1.329(6) . y
N2 C9 1.412(7) . y
N3 C16 1.337(7) . y
N3 C17 1.414(7) . y
N4 C16 1.319(7) . y
N4 C24 1.415(7) . y
N5 C31 1.330(7) . y
N5 C32 1.432(7) . y
N6 C31 1.318(7) . y
N6 C39 1.429(7) . y
N7 C46 1.126(7) . y
C2 C3 1.372(8) . n
C2 C7 1.390(8) . n
C3 C4 1.402(8) . n
C4 C5 1.367(8) . n
C5 C6 1.367(8) . n
C6 C7 1.370(8) . n
C9 C14 1.385(8) . n
C9 C10 1.391(8) . n
C10 C11 1.383(8) . n
C11 C12 1.378(8) . n
C12 C13 1.376(8) . n
C13 C14 1.379(8) . n
C17 C18 1.387(8) . n
C17 C22 1.392(8) . n
C18 C19 1.392(8) . n
C19 C20 1.371(8) . n
C20 C21 1.382(9) . n
C21 C22 1.387(8) . n
C24 C25 1.377(8) . n
C24 C29 1.379(8) . n
C25 C26 1.395(8) . n
C26 C27 1.367(9) . n
C27 C28 1.371(10) . n
C28 C29 1.383(9) . n
C32 C37 1.381(8) . n
C32 C33 1.395(7) . n
C33 C34 1.380(8) . n
C34 C35 1.374(9) . n
C35 C36 1.388(9) . n
C36 C37 1.394(8) . n
C39 C40 1.383(8) . n
C39 C44 1.392(8) . n
C40 C41 1.388(8) . n
C41 C42 1.381(8) . n
C42 C43 1.387(9) . n
C43 C44 1.382(8) . n
C46 C47 1.461(9) . n
